data_9003352
loop_
_publ_author_name
'Redhammer, G. J.'
'Tippelt, G.'
'Roth, G.'
'Amthauer, G.'

_publ_section_title
;
 Structural variations in the brownmillerite series Ca2(Fe2-xAlx)O5:
 Single-crystal X-ray diffraction at 25 deg C and high temperature
 X-ray powder diffraction (25 C <= T <= 1000 C)
 Sample: bht130_2
;
_journal_name_full 'American Mineralogist'
_journal_page_first 405
_journal_page_last 420
_journal_volume 89
_journal_year 2004
_chemical_compound_source Synthetic
_chemical_formula_sum 'Al1.259 Ca2 Fe0.741 O5'
_chemical_name_mineral Brownmillerite
_space_group_IT_number 46
_symmetry_space_group_name_Hall 'I -2b 2'
_symmetry_space_group_name_H-M 'I 2 m b'
_cell_angle_alpha 90
_cell_angle_beta 90
_cell_angle_gamma 90
_cell_length_a 5.3093
_cell_length_b 14.4534
_cell_length_c 5.5230
_cell_volume 423.821
_cell_formula_units_Z 4
_database_code_amcsd 0003441
_exptl_crystal_density_diffrn 3.691
_cod_original_formula_sum 'Ca2 (Fe.741 Al1.259) O5'
_cod_database_code 9003352

loop_
_space_group_symop_operation_xyz
x,y,z
1/2+x,1/2+y,1/2+z
x,1/2+y,-z
1/2+x,+y,1/2-z
x,1/2-y,z
1/2+x,-y,1/2+z
x,-y,-z
1/2+x,1/2-y,1/2-z

loop_
_atom_site_label
_atom_site_fract_x
_atom_site_fract_y
_atom_site_fract_z
_atom_site_occupancy
_atom_site_U_iso_or_equiv
Ca 0.49170 0.10850 0.02695 1.00000 0.00740
FeM -0.00030 0.00000 0.00000 0.59400 0.00490
AlM -0.00030 0.00000 0.00000 0.40600 0.00490
FeT 0.95270 0.25000 0.92700 0.14700 0.00310
AlT 0.95270 0.25000 0.92700 0.85300 0.00310
O1 0.24850 0.98710 0.25360 1.00000 0.00730
O2 0.01960 0.14380 0.06620 1.00000 0.01100
O3 0.61840 0.25000 0.85860 1.00000 0.00700

loop_
_cod_related_entry_id
_cod_related_entry_database
_cod_related_entry_code
1 AMCSD 0003441
